data_7125752
loop_
_publ_author_name
'Kureja, Kunal'
'Zinke, Julian'
'Bruhn, Clemens'
'Siemeling, Ulrich'

_publ_section_title
;
 Imidazolium-benzimidazolates as convenient sources of
 donor-functionalised normal and abnormal N-heterocyclic carbenes.
;
_journal_issue 65
_journal_name_full 'Chemical communications (Cambridge, England)'
_journal_page_first 9705
_journal_page_last 9708
_journal_paper_doi 10.1039/c9cc05283f
_journal_volume 55
_journal_year 2019
_chemical_formula_moiety 'C16 H14 N4 Ni'
_chemical_formula_sum 'C16 H14 N4 Ni'
_chemical_formula_weight 321.02
_space_group_crystal_system monoclinic
_space_group_IT_number 14
_space_group_name_Hall '-P 2yn'
_space_group_name_H-M_alt 'P 1 21/n 1'
_atom_sites_solution_hydrogens geom
_audit_creation_method SHELXL-2014/7
_audit_update_record
;
2019-07-08 deposited with the CCDC.	2019-07-19 downloaded from the CCDC.
;
_cell_angle_alpha 90
_cell_angle_beta 98.019(7)
_cell_angle_gamma 90
_cell_formula_units_Z 4
_cell_length_a 8.3030(6)
_cell_length_b 12.2487(9)
_cell_length_c 13.1031(12)
_cell_measurement_reflns_used 14533
_cell_measurement_temperature 100(2)
_cell_measurement_theta_max 31.75
_cell_measurement_theta_min 2.28
_cell_volume 1319.57(18)
_computing_structure_refinement 'SHELXL-2014/7 (Sheldrick, 2014)'
_diffrn_ambient_temperature 100(2)
_diffrn_detector Pilatus200K
_diffrn_detector_area_resol_mean 5.81
_diffrn_detector_type STOE
_diffrn_measured_fraction_theta_full 0.984
_diffrn_measured_fraction_theta_max 0.954
_diffrn_measurement_details ' 215 frames, detector distance = 40 mm'
_diffrn_measurement_device_type StadiVari
_diffrn_measurement_method 'rotation method'
_diffrn_radiation_collimation '1.2 0.6 mm diameter'
_diffrn_radiation_monochromator 'Graded multilayer mirror'
_diffrn_radiation_polarisn_norm 0
_diffrn_radiation_type 'Mo K\a'
_diffrn_radiation_wavelength 0.71073
_diffrn_reflns_av_R_equivalents 0.0396
_diffrn_reflns_av_unetI/netI 0.0391
_diffrn_reflns_Laue_measured_fraction_full 0.984
_diffrn_reflns_Laue_measured_fraction_max 0.954
_diffrn_reflns_limit_h_max 11
_diffrn_reflns_limit_h_min -10
_diffrn_reflns_limit_k_max 11
_diffrn_reflns_limit_k_min -16
_diffrn_reflns_limit_l_max 13
_diffrn_reflns_limit_l_min -17
_diffrn_reflns_number 6403
_diffrn_reflns_point_group_measured_fraction_full 0.984
_diffrn_reflns_point_group_measured_fraction_max 0.954
_diffrn_reflns_theta_full 25.242
_diffrn_reflns_theta_max 28.989
_diffrn_reflns_theta_min 2.287
_diffrn_source 'Mo Genix'
_diffrn_source_current 1.000
_diffrn_source_power 0.050
_diffrn_source_voltage 50
_exptl_absorpt_coefficient_mu 1.467
_exptl_absorpt_correction_T_max 0.9083
_exptl_absorpt_correction_T_min 0.8096
_exptl_absorpt_correction_type integration
_exptl_absorpt_process_details 'X-red ver. 1.58 (Stoe & Cie. 2012)'
_exptl_crystal_colour yellow
_exptl_crystal_density_diffrn 1.616
_exptl_crystal_description block
_exptl_crystal_F_000 664
_exptl_crystal_size_max 0.160
_exptl_crystal_size_mid 0.140
_exptl_crystal_size_min 0.070
_refine_diff_density_max 0.558
_refine_diff_density_min -0.611
_refine_diff_density_rms 0.091
_refine_ls_extinction_method none
_refine_ls_goodness_of_fit_ref 1.054
_refine_ls_hydrogen_treatment constr
_refine_ls_matrix_type full
_refine_ls_number_parameters 191
_refine_ls_number_reflns 3342
_refine_ls_number_restraints 0
_refine_ls_restrained_S_all 1.054
_refine_ls_R_factor_all 0.0531
_refine_ls_R_factor_gt 0.0381
_refine_ls_shift/su_max 0.004
_refine_ls_shift/su_mean 0.001
_refine_ls_structure_factor_coef Fsqd
_refine_ls_weighting_details 'w=1/[\s^2^(Fo^2^)+(0.0577P)^2^+0.9588P] where P=(Fo^2^+2Fc^2^)/3'
_refine_ls_weighting_scheme calc
_refine_ls_wR_factor_gt 0.0994
_refine_ls_wR_factor_ref 0.1074
_reflns_Friedel_coverage 0.000
_reflns_number_gt 2694
_reflns_number_total 3342
_reflns_threshold_expression 'I > 2\s(I)'
_cod_data_source_file c9cc05283f2.cif
_cod_data_source_block sv0188
_cod_original_sg_symbol_H-M 'P 21/n'
_cod_database_code 7125752
_shelx_shelxl_version_number 2014/7
_shelx_space_group_comment
;
The symmetry employed for this shelxl refinement is uniquely defined
by the following loop, which should always be used as a source of
symmetry information in preference to the above space-group names.
They are only intended as comments.
;
_shelx_estimated_absorpt_t_min 0.799
_shelx_estimated_absorpt_t_max 0.904

loop_
_space_group_symop_operation_xyz
'x, y, z'
'-x+1/2, y+1/2, -z+1/2'
'-x, -y, -z'
'x-1/2, -y-1/2, z-1/2'

loop_
_atom_site_label
_atom_site_type_symbol
_atom_site_fract_x
_atom_site_fract_y
_atom_site_fract_z
_atom_site_U_iso_or_equiv
_atom_site_adp_type
_atom_site_occupancy
_atom_site_site_symmetry_order
_atom_site_calc_flag
_atom_site_refinement_flags_posn
_atom_site_refinement_flags_adp
C1 C -0.1325(3) 0.12950(19) 0.35116(19) 0.0171(4) Uani 1 1 d . .
C2 C -0.3570(3) 0.1499(2) 0.43231(19) 0.0188(5) Uani 1 1 d . .
H2A H -0.4467 0.1331 0.4673 0.023 Uiso 1 1 calc R U
C3 C -0.3089(3) 0.2496(2) 0.4043(2) 0.0193(5) Uani 1 1 d . .
H3A H -0.3592 0.3171 0.4163 0.023 Uiso 1 1 calc R U
C4 C -0.0826(3) 0.3262(2) 0.3167(2) 0.0216(5) Uani 1 1 d . .
H4A H -0.0759 0.3155 0.2433 0.026 Uiso 1 1 calc R U
H4B H 0.0273 0.3290 0.3552 0.026 Uiso 1 1 calc R U
H4C H -0.1393 0.3948 0.3263 0.026 Uiso 1 1 calc R U
C5 C -0.2284(3) -0.03542(19) 0.40904(18) 0.0160(4) Uani 1 1 d . .
C6 C -0.1016(3) -0.1840(2) 0.39079(18) 0.0174(4) Uani 1 1 d . .
C7 C -0.0009(3) -0.2692(2) 0.3700(2) 0.0207(5) Uani 1 1 d . .
H7A H 0.0928 -0.2562 0.3376 0.025 Uiso 1 1 calc R U
C8 C -0.0409(3) -0.3737(2) 0.3979(2) 0.0225(5) Uani 1 1 d . .
H8A H 0.0252 -0.4335 0.3834 0.027 Uiso 1 1 calc R U
C9 C -0.1782(3) -0.3927(2) 0.4475(2) 0.0210(5) Uani 1 1 d . .
H9A H -0.2027 -0.4652 0.4662 0.025 Uiso 1 1 calc R U
C10 C -0.2783(3) -0.3081(2) 0.46945(19) 0.0202(5) Uani 1 1 d . .
H10A H -0.3700 -0.3214 0.5037 0.024 Uiso 1 1 calc R U
C11 C -0.2409(3) -0.20277(19) 0.43999(18) 0.0168(4) Uani 1 1 d . .
C12 C 0.2740(3) -0.0007(2) 0.3058(2) 0.0218(5) Uani 1 1 d . .
H12A H 0.3463 -0.0333 0.3599 0.026 Uiso 1 1 calc R U
C13 C 0.1760(3) -0.0571(2) 0.2222(2) 0.0219(5) Uani 1 1 d . .
H13A H 0.1679 -0.1341 0.2143 0.026 Uiso 1 1 calc R U
C14 C 0.0942(3) 0.0204(2) 0.15444(19) 0.0215(5) Uani 1 1 d . .
H14A H 0.0295 0.0060 0.0902 0.026 Uiso 1 1 calc R U
C15 C 0.1271(3) 0.1235(2) 0.2004(2) 0.0206(5) Uani 1 1 d . .
H15A H 0.0804 0.1906 0.1749 0.025 Uiso 1 1 calc R U
C16 C 0.2426(3) 0.1108(2) 0.2919(2) 0.0219(5) Uani 1 1 d . .
H16A H 0.2892 0.1680 0.3353 0.026 Uiso 1 1 calc R U
N1 N -0.0962(2) -0.07314(17) 0.37102(16) 0.0172(4) Uani 1 1 d . .
N2 N -0.3225(3) -0.10434(17) 0.45050(16) 0.0177(4) Uani 1 1 d . .
N3 N -0.2472(2) 0.07747(16) 0.39896(16) 0.0164(4) Uani 1 1 d . .
N4 N -0.1720(3) 0.23548(16) 0.35459(16) 0.0174(4) Uani 1 1 d . .
Ni1 Ni 0.01844(4) 0.03353(2) 0.30509(2) 0.01642(11) Uani 1 1 d . .

loop_
_atom_site_aniso_label
_atom_site_aniso_U_11
_atom_site_aniso_U_22
_atom_site_aniso_U_33
_atom_site_aniso_U_23
_atom_site_aniso_U_13
_atom_site_aniso_U_12
C1 0.0169(10) 0.0168(11) 0.0187(11) -0.0004(8) 0.0063(9) -0.0027(8)
C2 0.0170(11) 0.0192(12) 0.0212(12) -0.0012(9) 0.0065(9) 0.0030(8)
C3 0.0183(11) 0.0171(11) 0.0237(12) -0.0004(9) 0.0064(9) 0.0028(9)
C4 0.0241(12) 0.0174(11) 0.0244(12) 0.0008(9) 0.0068(10) -0.0036(9)
C5 0.0167(10) 0.0147(10) 0.0176(10) -0.0002(8) 0.0058(8) 0.0000(8)
C6 0.0190(11) 0.0163(11) 0.0180(11) 0.0009(9) 0.0065(9) -0.0014(9)
C7 0.0210(12) 0.0194(12) 0.0230(12) 0.0000(9) 0.0080(9) 0.0016(9)
C8 0.0243(12) 0.0168(12) 0.0270(13) 0.0003(9) 0.0052(10) 0.0039(9)
C9 0.0253(12) 0.0152(11) 0.0227(12) 0.0030(9) 0.0042(10) -0.0005(9)
C10 0.0218(11) 0.0193(12) 0.0208(11) 0.0025(9) 0.0073(9) -0.0020(9)
C11 0.0176(10) 0.0153(11) 0.0184(11) 0.0000(8) 0.0062(9) 0.0002(8)
C12 0.0175(11) 0.0273(13) 0.0218(12) 0.0026(10) 0.0067(9) 0.0017(9)
C13 0.0232(12) 0.0196(12) 0.0253(12) -0.0010(9) 0.0114(10) 0.0015(9)
C14 0.0226(11) 0.0263(13) 0.0169(11) -0.0016(9) 0.0077(9) 0.0010(9)
C15 0.0199(11) 0.0209(12) 0.0228(12) 0.0035(9) 0.0099(9) -0.0009(9)
C16 0.0168(11) 0.0280(13) 0.0223(12) -0.0026(10) 0.0076(9) -0.0064(9)
N1 0.0173(9) 0.0146(9) 0.0212(10) 0.0016(7) 0.0079(8) 0.0003(7)
N2 0.0185(9) 0.0169(10) 0.0190(10) 0.0001(8) 0.0068(8) -0.0010(8)
N3 0.0174(9) 0.0142(9) 0.0193(10) 0.0008(7) 0.0082(8) 0.0002(7)
N4 0.0188(9) 0.0153(10) 0.0189(10) 0.0000(7) 0.0052(8) -0.0008(7)
Ni1 0.01631(16) 0.01576(16) 0.01884(17) -0.00046(12) 0.00824(11) -0.00023(11)

loop_
_atom_type_symbol
_atom_type_description
_atom_type_scat_dispersion_real
_atom_type_scat_dispersion_imag
_atom_type_scat_source
C C 0.0033 0.0016 'International Tables Vol C Tables 4.2.6.8 and 6.1.1.4'
H H 0.0000 0.0000 'International Tables Vol C Tables 4.2.6.8 and 6.1.1.4'
N N 0.0061 0.0033 'International Tables Vol C Tables 4.2.6.8 and 6.1.1.4'
Ni Ni 0.3393 1.1124 'International Tables Vol C Tables 4.2.6.8 and 6.1.1.4'

loop_
_geom_angle_atom_site_label_1
_geom_angle_atom_site_label_2
_geom_angle_atom_site_label_3
_geom_angle
N4 C1 N3 104.25(19)
N4 C1 Ni1 142.55(18)
N3 C1 Ni1 113.20(17)
C3 C2 N3 105.1(2)
C3 C2 H2A 127.4
N3 C2 H2A 127.5
C2 C3 N4 107.8(2)
C2 C3 H3A 126.1
N4 C3 H3A 126.1
N4 C4 H4A 109.5
N4 C4 H4B 109.5
H4A C4 H4B 109.5
N4 C4 H4C 109.5
H4A C4 H4C 109.5
H4B C4 H4C 109.5
N2 C5 N1 119.5(2)
N2 C5 N3 127.5(2)
N1 C5 N3 112.97(19)
N1 C6 C7 131.7(2)
N1 C6 C11 107.1(2)
C7 C6 C11 121.3(2)
C8 C7 C6 118.0(2)
C8 C7 H7A 121.0
C6 C7 H7A 121.0
C7 C8 C9 120.9(2)
C7 C8 H8A 119.5
C9 C8 H8A 119.5
C10 C9 C8 121.4(2)
C10 C9 H9A 119.3
C8 C9 H9A 119.3
C9 C10 C11 118.2(2)
C9 C10 H10A 120.9
C11 C10 H10A 120.9
C10 C11 N2 129.9(2)
C10 C11 C6 120.1(2)
N2 C11 C6 110.0(2)
C16 C12 C13 107.0(2)
C16 C12 Ni1 69.16(14)
C13 C12 Ni1 68.94(14)
C16 C12 H12A 126.5
C13 C12 H12A 126.5
Ni1 C12 H12A 127.0
C14 C13 C12 109.0(2)
C14 C13 Ni1 72.15(14)
C12 C13 Ni1 71.67(14)
C14 C13 H13A 125.5
C12 C13 H13A 125.5
Ni1 C13 H13A 122.4
C13 C14 C15 106.7(2)
C13 C14 Ni1 69.50(14)
C15 C14 Ni1 66.84(13)
C13 C14 H14A 126.7
C15 C14 H14A 126.7
Ni1 C14 H14A 128.5
C14 C15 C16 109.1(2)
C14 C15 Ni1 74.27(14)
C16 C15 Ni1 71.92(13)
C14 C15 H15A 125.5
C16 C15 H15A 125.5
Ni1 C15 H15A 120.1
C12 C16 C15 107.8(2)
C12 C16 Ni1 72.73(14)
C15 C16 Ni1 67.94(13)
C12 C16 H16A 126.1
C15 C16 H16A 126.1
Ni1 C16 H16A 124.8
C5 N1 C6 102.56(18)
C5 N1 Ni1 114.76(16)
C6 N1 Ni1 142.50(16)
C5 N2 C11 100.87(19)
C1 N3 C2 112.1(2)
C1 N3 C5 115.41(19)
C2 N3 C5 132.4(2)
C1 N4 C3 110.7(2)
C1 N4 C4 125.9(2)
C3 N4 C4 123.3(2)
C1 Ni1 N1 83.39(9)
C1 Ni1 C15 104.65(10)
N1 Ni1 C15 164.98(10)
C1 Ni1 C16 112.34(10)
N1 Ni1 C16 148.12(10)
C15 Ni1 C16 40.14(10)
C1 Ni1 C13 167.61(10)
N1 Ni1 C13 104.88(9)
C15 Ni1 C13 65.28(10)
C16 Ni1 C13 65.23(10)
C1 Ni1 C14 129.26(10)
N1 Ni1 C14 126.48(10)
C15 Ni1 C14 38.89(10)
C16 Ni1 C14 65.60(10)
C13 Ni1 C14 38.36(10)
C1 Ni1 C12 144.94(11)
N1 Ni1 C12 114.82(9)
C15 Ni1 C12 65.54(10)
C16 Ni1 C12 38.10(10)
C13 Ni1 C12 39.40(10)
C14 Ni1 C12 65.06(10)

loop_
_geom_bond_atom_site_label_1
_geom_bond_atom_site_label_2
_geom_bond_distance
C1 N4 1.341(3)
C1 N3 1.368(3)
C1 Ni1 1.878(2)
C2 C3 1.351(3)
C2 N3 1.385(3)
C2 H2A 0.9500
C3 N4 1.398(3)
C3 H3A 0.9500
C4 N4 1.461(3)
C4 H4A 0.9800
C4 H4B 0.9800
C4 H4C 0.9800
C5 N2 1.318(3)
C5 N1 1.349(3)
C5 N3 1.396(3)
C6 N1 1.385(3)
C6 C7 1.388(3)
C6 C11 1.419(3)
C7 C8 1.384(4)
C7 H7A 0.9500
C8 C9 1.408(3)
C8 H8A 0.9500
C9 C10 1.384(3)
C9 H9A 0.9500
C10 C11 1.394(3)
C10 H10A 0.9500
C11 N2 1.399(3)
C12 C16 1.397(4)
C12 C13 1.446(4)
C12 Ni1 2.162(2)
C12 H12A 0.9500
C13 C14 1.408(4)
C13 Ni1 2.125(2)
C13 H13A 0.9500
C14 C15 1.409(4)
C14 Ni1 2.160(2)
C14 H14A 0.9500
C15 C16 1.435(4)
C15 Ni1 2.063(2)
C15 H15A 0.9500
C16 Ni1 2.116(2)
C16 H16A 0.9500
N1 Ni1 1.894(2)
